data_4107732
loop_
_publ_author_name
'Yuan-Qing Fang'
'Eric N. Jacobsen'

_publ_section_title
;
 Cooperative, Highly Enantioselective Phosphinothiourea Catalysis of
 Imine-Allene [3 + 2] Cycloadditions
;
_journal_name_full 'Journal of the American Chemical Society'
_journal_page_first 5660
_journal_page_last 5661
_journal_paper_doi 10.1021/ja801344w
_journal_volume 130
_journal_year 2008
_chemical_formula_sum 'C28 H30 N O6 P'
_chemical_formula_weight 507.50
_chemical_name_systematic
; 
 ? 
;
_space_group_IT_number 4
_symmetry_cell_setting monoclinic
_symmetry_Int_Tables_number 4
_symmetry_space_group_name_Hall 'P 2yb'
_symmetry_space_group_name_H-M 'P 1 21 1'
_atom_sites_solution_hydrogens geom
_atom_sites_solution_primary direct
_atom_sites_solution_secondary difmap
_audit_creation_method SHELXL-97
_cell_angle_alpha 90.00
_cell_angle_beta 110.152(4)
_cell_angle_gamma 90.00
_cell_formula_units_Z 2
_cell_length_a 10.251(3)
_cell_length_b 9.229(2)
_cell_length_c 14.677(4)
_cell_measurement_reflns_used 932
_cell_measurement_temperature 193(2)
_cell_measurement_theta_max 27.85
_cell_measurement_theta_min 3.06
_cell_volume 1303.5(6)
_computing_cell_refinement 'Bruker SMART'
_computing_data_collection 'Bruker SMART'
_computing_data_reduction 'Bruker SAINT'
_computing_molecular_graphics 'Bruker SHELXTL'
_computing_publication_material 'Bruker SHELXTL'
_computing_structure_refinement 'SHELXL-97 (Sheldrick, 1997)'
_computing_structure_solution 'SHELXS-97 (Sheldrick, 1990)'
_diffrn_ambient_temperature 193(2)
_diffrn_detector_area_resol_mean 836.6
_diffrn_measured_fraction_theta_full 0.992
_diffrn_measured_fraction_theta_max 0.992
_diffrn_measurement_device_type 'Bruker CCD'
_diffrn_measurement_method '\w, 0.3 deg'
_diffrn_radiation_monochromator graphite
_diffrn_radiation_source 'fine-focus sealed tube'
_diffrn_radiation_type MoK\a
_diffrn_radiation_wavelength 0.71073
_diffrn_reflns_av_R_equivalents 0.0198
_diffrn_reflns_av_sigmaI/netI 0.0322
_diffrn_reflns_limit_h_max 10
_diffrn_reflns_limit_h_min -13
_diffrn_reflns_limit_k_max 11
_diffrn_reflns_limit_k_min -12
_diffrn_reflns_limit_l_max 19
_diffrn_reflns_limit_l_min -18
_diffrn_reflns_number 9099
_diffrn_reflns_theta_full 27.87
_diffrn_reflns_theta_max 27.87
_diffrn_reflns_theta_min 2.12
_diffrn_standards_decay_% <1
_diffrn_standards_interval_count 0
_diffrn_standards_number 0
_exptl_absorpt_coefficient_mu 0.148
_exptl_absorpt_correction_T_max 0.9710
_exptl_absorpt_correction_T_min 0.9710
_exptl_absorpt_correction_type none
_exptl_crystal_colour colorless
_exptl_crystal_density_diffrn 1.293
_exptl_crystal_description cube
_exptl_crystal_F_000 536
_exptl_crystal_size_max 0.20
_exptl_crystal_size_mid 0.20
_exptl_crystal_size_min 0.20
_refine_diff_density_max 0.248
_refine_diff_density_min -0.173
_refine_diff_density_rms 0.033
_refine_ls_abs_structure_details 'Flack H D (1983), Acta Cryst. A39, 876-881'
_refine_ls_abs_structure_Flack 0.03(6)
_refine_ls_extinction_coef 0.0000(13)
_refine_ls_extinction_expression Fc^*^=kFc[1+0.001xFc^2^\l^3^/sin(2\q)]^-1/4^
_refine_ls_extinction_method SHELXL
_refine_ls_goodness_of_fit_ref 1.036
_refine_ls_hydrogen_treatment mixed
_refine_ls_matrix_type full
_refine_ls_number_parameters 330
_refine_ls_number_reflns 5523
_refine_ls_number_restraints 1
_refine_ls_restrained_S_all 1.036
_refine_ls_R_factor_all 0.0347
_refine_ls_R_factor_gt 0.0318
_refine_ls_shift/su_max 2.310
_refine_ls_shift/su_mean 0.007
_refine_ls_structure_factor_coef Fsqd
_refine_ls_weighting_details 'calc w=1/[\s^2^(Fo^2^)+(0.0440P)^2^+0.0000P] where P=(Fo^2^+2Fc^2^)/3'
_refine_ls_weighting_scheme calc
_refine_ls_wR_factor_gt 0.0777
_refine_ls_wR_factor_ref 0.0799
_reflns_number_gt 5085
_reflns_number_total 5523
_reflns_threshold_expression >2sigma(I)
_cod_data_source_file ja801344w-file002.cif
_cod_data_source_block enj77h
_cod_database_code 4107732

loop_
_symmetry_equiv_pos_as_xyz
'x, y, z'
'-x, y+1/2, -z'

loop_
_atom_site_label
_atom_site_type_symbol
_atom_site_fract_x
_atom_site_fract_y
_atom_site_fract_z
_atom_site_U_iso_or_equiv
_atom_site_adp_type
_atom_site_occupancy
_atom_site_symmetry_multiplicity
_atom_site_calc_flag
_atom_site_refinement_flags
P1 P 0.33844(4) 0.77767(4) 0.64006(3) 0.03073(10) Uani 1 1 d .
O5 O 1.10236(10) 0.77377(14) 0.90661(8) 0.0369(2) Uani 1 1 d .
O4 O 0.94011(11) 0.71036(14) 1.01107(8) 0.0433(3) Uani 1 1 d .
C3G C 0.87712(14) 0.7816(2) 0.92512(10) 0.0314(3) Uani 1 1 d .
O6 O 1.00224(11) 0.90730(15) 0.73625(8) 0.0423(3) Uani 1 1 d .
O1 O 0.23303(11) 0.88325(14) 0.58186(8) 0.0409(3) Uani 1 1 d .
C5 C 0.68681(14) 0.89850(17) 0.80267(11) 0.0285(3) Uani 1 1 d .
C1 C 0.53578(14) 0.94729(18) 0.76577(10) 0.0298(3) Uani 1 1 d .
H1 H 0.5150 1.0018 0.7035 0.036 Uiso 1 1 calc R
C8 C 0.91009(15) 0.88410(18) 0.78316(11) 0.0310(3) Uani 1 1 d .
C27G C 0.77186(15) 0.92926(18) 0.74925(11) 0.0309(3) Uani 1 1 d .
H27G H 0.7360 0.9809 0.6898 0.037 Uiso 1 1 calc R
O2 O 0.64838(14) 1.22357(14) 0.82587(9) 0.0478(3) Uani 1 1 d .
C21 C 0.46267(16) 0.73683(17) 0.58232(11) 0.0313(3) Uani 1 1 d .
N1 N 0.43602(12) 0.82318(14) 0.75252(9) 0.0313(3) Uani 1 1 d .
C7 C 0.96334(14) 0.81011(17) 0.87149(11) 0.0306(3) Uani 1 1 d .
C6 C 0.73865(15) 0.82436(17) 0.89040(11) 0.0310(3) Uani 1 1 d .
H6 H 0.6797 0.8031 0.9264 0.037 Uiso 1 1 calc R
C2 C 0.50117(17) 1.0398(2) 0.83984(11) 0.0369(4) Uani 1 1 d .
C15 C 0.25725(16) 0.61138(19) 0.65754(11) 0.0340(3) Uani 1 1 d .
O3 O 0.54358(15) 1.25523(17) 0.93586(10) 0.0644(4) Uani 1 1 d .
C22 C 0.58679(16) 0.66317(19) 0.62770(12) 0.0362(4) Uani 1 1 d .
H22 H 0.6084 0.6296 0.6924 0.043 Uiso 1 1 calc R
C12 C 0.85368(19) 0.6655(2) 1.06327(13) 0.0492(5) Uani 1 1 d .
H12A H 0.8108 0.7507 1.0813 0.074 Uiso 1 1 calc R
H12B H 0.9096 0.6139 1.1221 0.074 Uiso 1 1 calc R
H12C H 0.7809 0.6011 1.0225 0.074 Uiso 1 1 calc R
C16 C 0.11968(17) 0.5860(2) 0.59857(12) 0.0408(4) Uani 1 1 d .
H16 H 0.0712 0.6572 0.5526 0.049 Uiso 1 1 calc R
C23 C 0.67859(18) 0.63859(19) 0.57915(14) 0.0437(4) Uani 1 1 d .
H23 H 0.7632 0.5886 0.6108 0.052 Uiso 1 1 calc R
C9 C 0.56546(19) 1.1837(2) 0.87359(12) 0.0456(4) Uani 1 1 d .
C14 C 0.94858(18) 0.9652(2) 0.64002(12) 0.0435(4) Uani 1 1 d .
H14A H 0.8734 0.9030 0.5996 0.065 Uiso 1 1 calc R
H14B H 1.0229 0.9692 0.6124 0.065 Uiso 1 1 calc R
H14C H 0.9127 1.0631 0.6422 0.065 Uiso 1 1 calc R
C3 C 0.41355(17) 0.9730(2) 0.87391(12) 0.0452(4) Uani 1 1 d .
H3 H 0.3837 1.0117 0.9234 0.054 Uiso 1 1 calc R
C26 C 0.43286(19) 0.7832(2) 0.48649(12) 0.0480(4) Uani 1 1 d .
H26 H 0.3479 0.8320 0.4538 0.058 Uiso 1 1 calc R
C17 C 0.05299(19) 0.4582(2) 0.60623(14) 0.0492(5) Uani 1 1 d .
H17 H -0.0405 0.4417 0.5657 0.059 Uiso 1 1 calc R
C4 C 0.36711(17) 0.8318(2) 0.82665(12) 0.0436(4) Uani 1 1 d .
H4A H 0.2647 0.8288 0.7958 0.052 Uiso 1 1 calc R
H4B H 0.3974 0.7515 0.8740 0.052 Uiso 1 1 calc R
C19 C 0.2597(2) 0.3788(2) 0.73280(16) 0.0538(5) Uani 1 1 d .
H19 H 0.3073 0.3076 0.7790 0.065 Uiso 1 1 calc R
C10 C 0.7235(2) 1.3600(2) 0.85455(16) 0.0611(6) Uani 1 1 d .
H10A H 0.7834 1.3566 0.9238 0.073 Uiso 1 1 calc R
H10B H 0.6574 1.4415 0.8452 0.073 Uiso 1 1 calc R
C24 C 0.6483(2) 0.6862(2) 0.48463(15) 0.0516(5) Uani 1 1 d .
H24 H 0.7119 0.6687 0.4516 0.062 Uiso 1 1 calc R
C25 C 0.5269(2) 0.7584(3) 0.43887(14) 0.0600(6) Uani 1 1 d .
H25 H 0.5066 0.7917 0.3742 0.072 Uiso 1 1 calc R
C20 C 0.32676(18) 0.5060(2) 0.72529(13) 0.0444(4) Uani 1 1 d .
H20 H 0.4202 0.5218 0.7662 0.053 Uiso 1 1 calc R
C11 C 0.8095(2) 1.3786(3) 0.79173(18) 0.0739(7) Uani 1 1 d .
H11A H 0.8757 1.2984 0.8029 0.111 Uiso 1 1 calc R
H11B H 0.8603 1.4705 0.8075 0.111 Uiso 1 1 calc R
H11C H 0.7490 1.3793 0.7234 0.111 Uiso 1 1 calc R
C13 C 1.12888(19) 0.6236(2) 0.89757(16) 0.0496(5) Uani 1 1 d .
H13A H 1.0812 0.5659 0.9326 0.074 Uiso 1 1 calc R
H13B H 1.2291 0.6056 0.9250 0.074 Uiso 1 1 calc R
H13C H 1.0945 0.5963 0.8288 0.074 Uiso 1 1 calc R
C18 C 0.1240(2) 0.3547(2) 0.67354(16) 0.0537(5) Uani 1 1 d .
H18 H 0.0791 0.2667 0.6789 0.064 Uiso 1 1 calc R

loop_
_atom_site_aniso_label
_atom_site_aniso_U_11
_atom_site_aniso_U_22
_atom_site_aniso_U_33
_atom_site_aniso_U_23
_atom_site_aniso_U_13
_atom_site_aniso_U_12
P1 0.02197(17) 0.0387(2) 0.03004(18) 0.00415(18) 0.00704(14) 0.00093(17)
O5 0.0213(5) 0.0458(6) 0.0420(5) -0.0007(6) 0.0087(4) -0.0015(5)
O4 0.0294(6) 0.0636(8) 0.0362(6) 0.0153(6) 0.0106(5) 0.0057(5)
C3G 0.0267(7) 0.0380(8) 0.0287(7) 0.0007(7) 0.0083(6) -0.0032(7)
O6 0.0272(6) 0.0662(8) 0.0375(6) 0.0049(6) 0.0163(5) -0.0030(5)
O1 0.0276(6) 0.0507(7) 0.0420(6) 0.0096(6) 0.0089(5) 0.0058(5)
C5 0.0218(7) 0.0347(8) 0.0291(7) -0.0048(6) 0.0089(6) -0.0016(6)
C1 0.0224(7) 0.0379(8) 0.0287(7) 0.0005(6) 0.0085(6) -0.0004(6)
C8 0.0244(7) 0.0394(9) 0.0308(7) -0.0049(6) 0.0114(6) -0.0059(6)
C27G 0.0244(7) 0.0393(9) 0.0286(7) -0.0011(6) 0.0086(6) -0.0020(6)
O2 0.0516(8) 0.0414(7) 0.0439(7) -0.0060(6) 0.0082(6) -0.0029(6)
C21 0.0287(7) 0.0352(9) 0.0314(7) -0.0008(6) 0.0120(6) -0.0025(6)
N1 0.0219(6) 0.0442(8) 0.0301(6) 0.0016(5) 0.0118(5) -0.0023(5)
C7 0.0209(7) 0.0376(9) 0.0326(7) -0.0048(6) 0.0084(6) -0.0040(6)
C6 0.0257(7) 0.0395(8) 0.0305(7) 0.0004(6) 0.0130(6) -0.0012(6)
C2 0.0312(8) 0.0486(10) 0.0285(7) -0.0022(7) 0.0072(7) 0.0106(7)
C15 0.0263(8) 0.0434(9) 0.0337(7) 0.0015(7) 0.0121(6) -0.0016(6)
O3 0.0661(9) 0.0696(10) 0.0511(7) -0.0237(8) 0.0120(7) 0.0152(8)
C22 0.0338(8) 0.0373(9) 0.0389(8) 0.0029(7) 0.0145(7) 0.0014(7)
C12 0.0456(10) 0.0639(13) 0.0427(10) 0.0181(9) 0.0209(8) 0.0080(9)
C16 0.0299(8) 0.0552(11) 0.0350(8) -0.0026(8) 0.0082(7) -0.0057(7)
C23 0.0403(10) 0.0393(10) 0.0565(11) -0.0006(8) 0.0230(9) 0.0040(8)
C9 0.0408(10) 0.0535(11) 0.0327(8) -0.0057(8) 0.0002(7) 0.0155(8)
C14 0.0403(10) 0.0572(11) 0.0405(9) 0.0056(9) 0.0234(8) -0.0038(8)
C3 0.0353(9) 0.0684(13) 0.0345(8) -0.0036(9) 0.0154(7) 0.0125(9)
C26 0.0519(10) 0.0570(11) 0.0357(8) 0.0096(9) 0.0158(8) 0.0115(10)
C17 0.0363(9) 0.0630(13) 0.0481(10) -0.0132(10) 0.0144(8) -0.0174(9)
C4 0.0299(8) 0.0704(12) 0.0362(8) 0.0020(8) 0.0186(7) -0.0001(8)
C19 0.0488(11) 0.0458(11) 0.0709(13) 0.0155(10) 0.0260(10) 0.0038(9)
C10 0.0600(13) 0.0426(12) 0.0554(12) -0.0048(9) -0.0125(10) 0.0003(10)
C24 0.0642(13) 0.0493(11) 0.0573(11) -0.0075(9) 0.0413(10) -0.0031(10)
C25 0.0777(14) 0.0735(15) 0.0389(9) 0.0090(11) 0.0330(10) 0.0112(13)
C20 0.0287(8) 0.0518(11) 0.0521(10) 0.0114(9) 0.0131(8) 0.0009(7)
C11 0.0608(14) 0.0696(16) 0.0711(15) 0.0139(12) -0.0030(12) -0.0212(12)
C13 0.0326(9) 0.0480(11) 0.0709(13) -0.0003(10) 0.0212(9) 0.0023(8)
C18 0.0525(11) 0.0466(11) 0.0700(13) -0.0081(10) 0.0314(10) -0.0154(9)

loop_
_atom_type_symbol
_atom_type_description
_atom_type_scat_dispersion_real
_atom_type_scat_dispersion_imag
_atom_type_scat_source
C C 0.0033 0.0016 'International Tables Vol C Tables 4.2.6.8 and 6.1.1.4'
H H 0.0000 0.0000 'International Tables Vol C Tables 4.2.6.8 and 6.1.1.4'
N N 0.0061 0.0033 'International Tables Vol C Tables 4.2.6.8 and 6.1.1.4'
O O 0.0106 0.0060 'International Tables Vol C Tables 4.2.6.8 and 6.1.1.4'
P P 0.1023 0.0942 'International Tables Vol C Tables 4.2.6.8 and 6.1.1.4'

loop_
_geom_angle_atom_site_label_1
_geom_angle_atom_site_label_2
_geom_angle_atom_site_label_3
_geom_angle
O1 P1 N1 118.32(7)
O1 P1 C21 111.07(7)
N1 P1 C21 103.86(7)
O1 P1 C15 111.05(8)
N1 P1 C15 102.88(7)
C21 P1 C15 108.98(8)
C7 O5 C13 114.00(13)
C3G O4 C12 116.95(12)
O4 C3G C6 124.83(13)
O4 C3G C7 114.84(13)
C6 C3G C7 120.33(14)
C8 O6 C14 117.34(13)
C27G C5 C6 120.61(14)
C27G C5 C1 119.90(13)
C6 C5 C1 119.48(13)
N1 C1 C2 101.82(12)
N1 C1 C5 112.59(13)
C2 C1 C5 111.83(12)
N1 C1 H1 110.1
C2 C1 H1 110.1
C5 C1 H1 110.1
O6 C8 C27G 124.64(14)
O6 C8 C7 115.30(13)
C27G C8 C7 120.06(14)
C5 C27G C8 119.75(14)
C5 C27G H27G 120.1
C8 C27G H27G 120.1
C9 O2 C10 117.21(16)
C22 C21 C26 118.49(15)
C22 C21 P1 123.79(12)
C26 C21 P1 117.72(13)
C4 N1 C1 109.71(12)
C4 N1 P1 117.66(11)
C1 N1 P1 118.10(9)
O5 C7 C3G 121.12(13)
O5 C7 C8 119.20(13)
C3G C7 C8 119.58(13)
C3G C6 C5 119.66(14)
C3G C6 H6 120.2
C5 C6 H6 120.2
C3 C2 C9 124.79(16)
C3 C2 C1 111.48(16)
C9 C2 C1 123.64(15)
C16 C15 C20 118.85(16)
C16 C15 P1 118.09(13)
C20 C15 P1 123.04(13)
C23 C22 C21 120.40(15)
C23 C22 H22 119.8
C21 C22 H22 119.8
O4 C12 H12A 109.5
O4 C12 H12B 109.5
H12A C12 H12B 109.5
O4 C12 H12C 109.5
H12A C12 H12C 109.5
H12B C12 H12C 109.5
C17 C16 C15 120.85(17)
C17 C16 H16 119.6
C15 C16 H16 119.6
C22 C23 C24 120.52(17)
C22 C23 H23 119.7
C24 C23 H23 119.7
O3 C9 O2 124.6(2)
O3 C9 C2 124.2(2)
O2 C9 C2 111.25(15)
O6 C14 H14A 109.5
O6 C14 H14B 109.5
H14A C14 H14B 109.5
O6 C14 H14C 109.5
H14A C14 H14C 109.5
H14B C14 H14C 109.5
C2 C3 C4 112.65(15)
C2 C3 H3 123.7
C4 C3 H3 123.7
C25 C26 C21 120.36(17)
C25 C26 H26 119.8
C21 C26 H26 119.8
C18 C17 C16 119.40(17)
C18 C17 H17 120.3
C16 C17 H17 120.3
C3 C4 N1 103.49(14)
C3 C4 H4A 111.1
N1 C4 H4A 111.1
C3 C4 H4B 111.1
N1 C4 H4B 111.1
H4A C4 H4B 109.0
C18 C19 C20 120.43(18)
C18 C19 H19 119.8
C20 C19 H19 119.8
O2 C10 C11 106.69(18)
O2 C10 H10A 110.4
C11 C10 H10A 110.4
O2 C10 H10B 110.4
C11 C10 H10B 110.4
H10A C10 H10B 108.6
C25 C24 C23 119.89(17)
C25 C24 H24 120.1
C23 C24 H24 120.1
C24 C25 C26 120.34(17)
C24 C25 H25 119.8
C26 C25 H25 119.8
C19 C20 C15 120.07(17)
C19 C20 H20 120.0
C15 C20 H20 120.0
C10 C11 H11A 109.5
C10 C11 H11B 109.5
H11A C11 H11B 109.5
C10 C11 H11C 109.5
H11A C11 H11C 109.5
H11B C11 H11C 109.5
O5 C13 H13A 109.5
O5 C13 H13B 109.5
H13A C13 H13B 109.5
O5 C13 H13C 109.5
H13A C13 H13C 109.5
H13B C13 H13C 109.5
C19 C18 C17 120.39(18)
C19 C18 H18 119.8
C17 C18 H18 119.8

loop_
_geom_bond_atom_site_label_1
_geom_bond_atom_site_label_2
_geom_bond_distance
P1 O1 1.4869(12)
P1 N1 1.6625(13)
P1 C21 1.7959(16)
P1 C15 1.8057(18)
O5 C7 1.3795(17)
O5 C13 1.427(2)
O4 C3G 1.3711(18)
O4 C12 1.418(2)
C3G C6 1.390(2)
C3G C7 1.3961(19)
O6 C8 1.3639(17)
O6 C14 1.431(2)
C5 C27G 1.388(2)
C5 C6 1.392(2)
C5 C1 1.522(2)
C1 N1 1.503(2)
C1 C2 1.517(2)
C1 H1 1.0000
C8 C27G 1.394(2)
C8 C7 1.399(2)
C27G H27G 0.9500
O2 C9 1.326(2)
O2 C10 1.460(2)
C21 C22 1.393(2)
C21 C26 1.400(2)
N1 C4 1.4896(19)
C6 H6 0.9500
C2 C3 1.321(3)
C2 C9 1.490(3)
C15 C16 1.397(2)
C15 C20 1.398(2)
O3 C9 1.209(2)
C22 C23 1.381(2)
C22 H22 0.9500
C12 H12A 0.9800
C12 H12B 0.9800
C12 H12C 0.9800
C16 C17 1.387(3)
C16 H16 0.9500
C23 C24 1.385(3)
C23 H23 0.9500
C14 H14A 0.9800
C14 H14B 0.9800
C14 H14C 0.9800
C3 C4 1.476(3)
C3 H3 0.9500
C26 C25 1.391(2)
C26 H26 0.9500
C17 C18 1.386(3)
C17 H17 0.9500
C4 H4A 0.9900
C4 H4B 0.9900
C19 C18 1.381(3)
C19 C20 1.385(3)
C19 H19 0.9500
C10 C11 1.489(3)
C10 H10A 0.9900
C10 H10B 0.9900
C24 C25 1.367(3)
C24 H24 0.9500
C25 H25 0.9500
C20 H20 0.9500
C11 H11A 0.9800
C11 H11B 0.9800
C11 H11C 0.9800
C13 H13A 0.9800
C13 H13B 0.9800
C13 H13C 0.9800
C18 H18 0.9500

loop_
_geom_torsion_atom_site_label_1
_geom_torsion_atom_site_label_2
_geom_torsion_atom_site_label_3
_geom_torsion_atom_site_label_4
_geom_torsion
C12 O4 C3G C6 6.2(2)
C12 O4 C3G C7 -173.59(16)
C27G C5 C1 N1 121.92(15)
C6 C5 C1 N1 -58.66(17)
C27G C5 C1 C2 -124.15(16)
C6 C5 C1 C2 55.3(2)
C14 O6 C8 C27G -8.4(2)
C14 O6 C8 C7 171.97(14)
C6 C5 C27G C8 0.7(2)
C1 C5 C27G C8 -179.85(14)
O6 C8 C27G C5 179.40(15)
C7 C8 C27G C5 -1.0(2)
O1 P1 C21 C22 167.72(13)
N1 P1 C21 C22 39.50(16)
C15 P1 C21 C22 -69.62(15)
O1 P1 C21 C26 -11.67(17)
N1 P1 C21 C26 -139.90(14)
C15 P1 C21 C26 110.98(15)
C2 C1 N1 C4 -9.24(15)
C5 C1 N1 C4 110.67(14)
C2 C1 N1 P1 129.38(11)
C5 C1 N1 P1 -110.71(12)
O1 P1 N1 C4 69.78(14)
C21 P1 N1 C4 -166.60(12)
C15 P1 N1 C4 -53.02(14)
O1 P1 N1 C1 -65.58(12)
C21 P1 N1 C1 58.04(12)
C15 P1 N1 C1 171.62(11)
C13 O5 C7 C3G 78.00(19)
C13 O5 C7 C8 -105.66(17)
O4 C3G C7 O5 -2.8(2)
C6 C3G C7 O5 177.35(15)
O4 C3G C7 C8 -179.16(14)
C6 C3G C7 C8 1.0(2)
O6 C8 C7 O5 3.4(2)
C27G C8 C7 O5 -176.24(14)
O6 C8 C7 C3G 179.77(14)
C27G C8 C7 C3G 0.2(2)
O4 C3G C6 C5 178.88(16)
C7 C3G C6 C5 -1.3(2)
C27G C5 C6 C3G 0.4(2)
C1 C5 C6 C3G -178.97(14)
N1 C1 C2 C3 7.82(17)
C5 C1 C2 C3 -112.61(16)
N1 C1 C2 C9 -175.65(14)
C5 C1 C2 C9 63.91(19)
O1 P1 C15 C16 15.37(16)
N1 P1 C15 C16 142.92(13)
C21 P1 C15 C16 -107.29(14)
O1 P1 C15 C20 -166.33(14)
N1 P1 C15 C20 -38.78(16)
C21 P1 C15 C20 71.00(16)
C26 C21 C22 C23 0.8(3)
P1 C21 C22 C23 -178.57(13)
C20 C15 C16 C17 -0.5(3)
P1 C15 C16 C17 177.85(13)
C21 C22 C23 C24 -0.3(3)
C10 O2 C9 O3 3.3(2)
C10 O2 C9 C2 -177.33(14)
C3 C2 C9 O3 -0.3(3)
C1 C2 C9 O3 -176.38(16)
C3 C2 C9 O2 -179.67(16)
C1 C2 C9 O2 4.3(2)
C9 C2 C3 C4 -179.96(15)
C1 C2 C3 C4 -3.5(2)
C22 C21 C26 C25 -1.2(3)
P1 C21 C26 C25 178.20(17)
C15 C16 C17 C18 0.2(3)
C2 C3 C4 N1 -2.55(19)
C1 N1 C4 C3 7.58(17)
P1 N1 C4 C3 -131.24(12)
C9 O2 C10 C11 179.26(16)
C22 C23 C24 C25 0.2(3)
C23 C24 C25 C26 -0.6(3)
C21 C26 C25 C24 1.1(3)
C18 C19 C20 C15 0.1(3)
C16 C15 C20 C19 0.4(3)
P1 C15 C20 C19 -177.90(14)
C20 C19 C18 C17 -0.5(3)
C16 C17 C18 C19 0.3(3)
